data_2241838
loop_
_publ_author_name
'Lee, See Mun'
'Lo, Kong Mun'
'Tan, Sang Loon'
'Tiekink, Edward R. T.'

_publ_section_title
;
 (Tris{2-[(5-chloro-2-oxidobenzylidene-\k<i>O</i>)amino-\k<i>N</i>]ethyl}amine)ytterbium(III):
 crystal structure and Hirshfeld surface analysis
;
_journal_coeditor_code HB7612
_journal_issue 10
_journal_name_full 'Acta Crystallographica Section E'
_journal_page_first 1390
_journal_page_last 1395
_journal_paper_doi 10.1107/S2056989016013748
_journal_volume 72
_journal_year 2016
_chemical_formula_moiety 'C27 H24 Cl3 N4 O3 Yb'
_chemical_formula_sum 'C27 H24 Cl3 N4 O3 Yb'
_chemical_formula_weight 731.89
_chemical_name_systematic (Tris{2-[(5-chloro-2-oxidobenzylidene-\k<i>O</i>)amino-\k<i>N</i>]ethyl}amine)ytterbium(III)
_space_group_crystal_system monoclinic
_space_group_IT_number 14
_space_group_name_Hall '-P 2ybc'
_space_group_name_H-M_alt 'P 1 21/c 1'
_symmetry_space_group_name_Hall '-P 2ybc'
_symmetry_space_group_name_H-M 'P 1 21/c 1'
_atom_sites_solution_hydrogens geom
_audit_creation_method SHELXL-2014/7
_cell_angle_alpha 90
_cell_angle_beta 101.2210(10)
_cell_angle_gamma 90
_cell_formula_units_Z 4
_cell_length_a 10.0452(2)
_cell_length_b 13.1510(2)
_cell_length_c 21.0926(4)
_cell_measurement_reflns_used 9874
_cell_measurement_temperature 100(2)
_cell_measurement_theta_max 30.49
_cell_measurement_theta_min 2.51
_cell_volume 2733.16(9)
_computing_cell_refinement
;
SMART (Bruker, 2008)
;
_computing_data_collection
;
SMART (Bruker, 2008)
;
_computing_data_reduction
;
SAINT (Bruker, 2008)
;
_computing_molecular_graphics
;
ORTEP-3 for Windows (Farrugia, 2012), <i>QMol</i> (Gans & Shalloway,
2001) and
DIAMOND (Brandenburg, 2006)
;
_computing_publication_material
;
publCIF (Westrip, 2010)
;
_computing_structure_refinement
;
SHELXL2014 (Sheldrick, 2015)
;
_computing_structure_solution
;
SHELXS97 (Sheldrick, 2008)
;
_diffrn_ambient_temperature 100(2)
_diffrn_measured_fraction_theta_full 0.999
_diffrn_measured_fraction_theta_max 0.944
_diffrn_measurement_device_type 'Bruker SMART APEX CCD'
_diffrn_measurement_method '\f and \w scans'
_diffrn_radiation_monochromator graphite
_diffrn_radiation_source 'fine-focus sealed tube'
_diffrn_radiation_type MoK\a
_diffrn_radiation_wavelength 0.71073
_diffrn_reflns_av_R_equivalents 0.0283
_diffrn_reflns_limit_h_max 13
_diffrn_reflns_limit_h_min -14
_diffrn_reflns_limit_k_max 18
_diffrn_reflns_limit_k_min -18
_diffrn_reflns_limit_l_max 30
_diffrn_reflns_limit_l_min -30
_diffrn_reflns_number 29037
_diffrn_reflns_theta_full 25.242
_diffrn_reflns_theta_max 30.516
_diffrn_reflns_theta_min 1.835
_diffrn_standards_decay_% 0
_diffrn_standards_interval_count 0
_diffrn_standards_interval_time 0
_diffrn_standards_number 0
_exptl_absorpt_coefficient_mu 3.752
_exptl_absorpt_correction_T_max 0.864
_exptl_absorpt_correction_T_min 0.337
_exptl_absorpt_correction_type multi-scan
_exptl_absorpt_process_details
;
(SADABS; Sheldrick, 1996)
;
_exptl_crystal_colour yellow
_exptl_crystal_density_diffrn 1.779
_exptl_crystal_description needle
_exptl_crystal_F_000 1436
_exptl_crystal_size_max 0.37
_exptl_crystal_size_mid 0.06
_exptl_crystal_size_min 0.04
_refine_diff_density_max 1.652
_refine_diff_density_min -0.445
_refine_ls_extinction_method none
_refine_ls_goodness_of_fit_ref 1.053
_refine_ls_hydrogen_treatment constr
_refine_ls_matrix_type full
_refine_ls_number_parameters 343
_refine_ls_number_reflns 7882
_refine_ls_number_restraints 0
_refine_ls_restrained_S_all 1.053
_refine_ls_R_factor_all 0.0341
_refine_ls_R_factor_gt 0.0224
_refine_ls_shift/su_max 0.004
_refine_ls_shift/su_mean 0.000
_refine_ls_structure_factor_coef Fsqd
_refine_ls_weighting_details 'w=1/[\s^2^(Fo^2^)+(0.0236P)^2^+2.0547P] where P=(Fo^2^+2Fc^2^)/3'
_refine_ls_weighting_scheme calc
_refine_ls_wR_factor_gt 0.0491
_refine_ls_wR_factor_ref 0.0545
_reflns_number_gt 6584
_reflns_number_total 7882
_reflns_threshold_expression 'I > 2\s(I)'
_cod_data_source_file hb7612sup1.cif
_cod_data_source_block I
_cod_database_code 2241838
_shelx_space_group_comment
;
The symmetry employed for this shelxl refinement is uniquely defined
by the following loop, which should always be used as a source of
symmetry information in preference to the above space-group names.
They are only intended as comments.
;
_shelx_estimated_absorpt_t_min 0.337
_shelx_estimated_absorpt_t_max 0.864

loop_
_space_group_symop_operation_xyz
'x, y, z'
'-x, y+1/2, -z+1/2'
'-x, -y, -z'
'x, -y-1/2, z-1/2'

loop_
_atom_site_type_symbol
_atom_site_label
_atom_site_fract_x
_atom_site_fract_y
_atom_site_fract_z
_atom_site_U_iso_or_equiv
_atom_site_adp_type
_atom_site_calc_flag
_atom_site_occupancy
Yb Yb 0.46352(2) 0.75973(2) 0.57731(2) 0.01267(3) Uani d 1
Cl Cl1 0.12533(9) 1.28195(5) 0.58909(5) 0.0416(2) Uani d 1
Cl Cl2 -0.02898(6) 0.51120(5) 0.75694(3) 0.02505(14) Uani d 1
Cl Cl3 0.36458(6) 0.53255(4) 0.23696(3) 0.01926(12) Uani d 1
O O1 0.29667(17) 0.85663(12) 0.58719(8) 0.0167(3) Uani d 1
O O2 0.33581(17) 0.62842(12) 0.58381(8) 0.0164(3) Uani d 1
O O3 0.38891(18) 0.76939(12) 0.47425(8) 0.0159(3) Uani d 1
N N1 0.7240(2) 0.76956(14) 0.63698(10) 0.0151(4) Uani d 1
N N2 0.5557(2) 0.93115(14) 0.58045(10) 0.0154(4) Uani d 1
N N3 0.4951(2) 0.72213(14) 0.69249(10) 0.0148(4) Uani d 1
N N4 0.6072(2) 0.64484(14) 0.52919(10) 0.0148(4) Uani d 1
C C1 0.7729(2) 0.87631(18) 0.64050(12) 0.0175(5) Uani d 1
H H1A 0.8721 0.8773 0.6424 0.021 Uiso calc 1
H H1B 0.7546 0.9087 0.6803 0.021 Uiso calc 1
C C2 0.7024(2) 0.93543(18) 0.58208(13) 0.0184(5) Uani d 1
H H2A 0.7338 1.0069 0.5851 0.022 Uiso calc 1
H H2B 0.7234 0.9053 0.5422 0.022 Uiso calc 1
C C3 0.4962(3) 1.01700(17) 0.58504(12) 0.0171(5) Uani d 1
H H3 0.5514 1.0762 0.5881 0.021 Uiso calc 1
C C4 0.3547(3) 1.03227(17) 0.58600(11) 0.0164(5) Uani d 1
C C5 0.3105(3) 1.13402(18) 0.58747(12) 0.0208(5) Uani d 1
H H5 0.3743 1.1880 0.5900 0.025 Uiso calc 1
C C6 0.1758(3) 1.15543(19) 0.58521(14) 0.0246(6) Uani d 1
C C7 0.0807(3) 1.0776(2) 0.58029(14) 0.0252(6) Uani d 1
H H7 -0.0127 1.0932 0.5772 0.030 Uiso calc 1
C C8 0.1222(3) 0.97781(19) 0.57992(13) 0.0217(5) Uani d 1
H H8 0.0562 0.9253 0.5766 0.026 Uiso calc 1
C C9 0.2601(2) 0.95123(17) 0.58435(11) 0.0148(4) Uani d 1
C C10 0.7392(3) 0.72872(18) 0.70367(12) 0.0178(5) Uani d 1
H H10A 0.8250 0.7538 0.7304 0.021 Uiso calc 1
H H10B 0.7432 0.6535 0.7026 0.021 Uiso calc 1
C C11 0.6200(3) 0.76202(18) 0.73361(12) 0.0176(5) Uani d 1
H H11A 0.6300 0.7347 0.7780 0.021 Uiso calc 1
H H11B 0.6163 0.8371 0.7357 0.021 Uiso calc 1
C C12 0.4136(2) 0.67362(17) 0.72151(12) 0.0162(5) Uani d 1
H H12 0.4367 0.6702 0.7673 0.019 Uiso calc 1
C C13 0.2894(2) 0.62359(17) 0.69055(12) 0.0158(5) Uani d 1
C C14 0.2018(3) 0.59174(17) 0.73117(13) 0.0177(5) Uani d 1
H H14 0.2243 0.6056 0.7762 0.021 Uiso calc 1
C C15 0.0842(3) 0.54082(18) 0.70628(13) 0.0190(5) Uani d 1
C C16 0.0522(2) 0.51588(17) 0.64104(13) 0.0187(5) Uani d 1
H H16 -0.0277 0.4782 0.6245 0.022 Uiso calc 1
C C17 0.1368(2) 0.54595(17) 0.60038(13) 0.0176(5) Uani d 1
H H17 0.1141 0.5285 0.5559 0.021 Uiso calc 1
C C18 0.2572(2) 0.60244(16) 0.62333(12) 0.0157(5) Uani d 1
C C19 0.8079(3) 0.70835(18) 0.60012(12) 0.0178(5) Uani d 1
H H19A 0.8942 0.6891 0.6289 0.021 Uiso calc 1
H H19B 0.8297 0.7496 0.5642 0.021 Uiso calc 1
C C20 0.7321(3) 0.61317(18) 0.57314(12) 0.0176(5) Uani d 1
H H20A 0.7890 0.5719 0.5495 0.021 Uiso calc 1
H H20B 0.7098 0.5714 0.6087 0.021 Uiso calc 1
C C21 0.5862(2) 0.60742(17) 0.47208(12) 0.0164(5) Uani d 1
H H21 0.6498 0.5586 0.4632 0.020 Uiso calc 1
C C22 0.4753(2) 0.63213(17) 0.41975(11) 0.0137(4) Uani d 1
C C23 0.4692(3) 0.57793(17) 0.36155(12) 0.0164(5) Uani d 1
H H23 0.5354 0.5275 0.3586 0.020 Uiso calc 1
C C24 0.3680(3) 0.59760(17) 0.30922(12) 0.0161(5) Uani d 1
C C25 0.2680(3) 0.66999(18) 0.31321(12) 0.0175(5) Uani d 1
H H25 0.1961 0.6813 0.2774 0.021 Uiso calc 1
C C26 0.2742(2) 0.72490(17) 0.36935(12) 0.0159(5) Uani d 1
H H26 0.2058 0.7739 0.3716 0.019 Uiso calc 1
C C27 0.3794(2) 0.71038(17) 0.42369(12) 0.0147(4) Uani d 1

loop_
_atom_site_aniso_label
_atom_site_aniso_U_11
_atom_site_aniso_U_22
_atom_site_aniso_U_33
_atom_site_aniso_U_12
_atom_site_aniso_U_13
_atom_site_aniso_U_23
Yb 0.01552(5) 0.00985(5) 0.01280(5) 0.00054(4) 0.00315(3) -0.00017(4)
Cl1 0.0456(5) 0.0175(3) 0.0678(6) 0.0137(3) 0.0262(4) 0.0038(3)
Cl2 0.0180(3) 0.0273(3) 0.0318(4) 0.0009(2) 0.0095(3) 0.0094(3)
Cl3 0.0252(3) 0.0186(3) 0.0143(3) -0.0015(2) 0.0047(2) -0.0031(2)
O1 0.0187(9) 0.0123(7) 0.0203(9) 0.0016(6) 0.0065(7) -0.0012(6)
O2 0.0189(9) 0.0128(7) 0.0184(9) -0.0011(6) 0.0058(7) -0.0016(6)
O3 0.0211(9) 0.0139(7) 0.0124(8) 0.0029(6) 0.0027(7) 0.0000(6)
N1 0.0164(10) 0.0133(9) 0.0157(10) -0.0005(7) 0.0031(8) 0.0004(7)
N2 0.0172(10) 0.0142(9) 0.0151(10) 0.0007(7) 0.0037(8) 0.0014(7)
N3 0.0163(10) 0.0128(9) 0.0146(10) -0.0001(7) 0.0016(8) -0.0007(7)
N4 0.0137(9) 0.0132(9) 0.0171(10) 0.0015(7) 0.0018(8) 0.0007(7)
C1 0.0164(12) 0.0174(11) 0.0182(12) -0.0035(9) 0.0022(10) -0.0022(9)
C2 0.0178(12) 0.0159(11) 0.0231(13) -0.0014(9) 0.0078(10) 0.0006(9)
C3 0.0248(13) 0.0125(10) 0.0146(12) -0.0014(9) 0.0052(10) 0.0024(8)
C4 0.0231(12) 0.0147(10) 0.0115(11) 0.0031(9) 0.0033(9) 0.0024(8)
C5 0.0295(14) 0.0144(11) 0.0202(13) 0.0020(10) 0.0093(11) 0.0018(9)
C6 0.0335(15) 0.0140(11) 0.0283(15) 0.0103(10) 0.0112(12) 0.0022(10)
C7 0.0219(14) 0.0266(13) 0.0283(15) 0.0096(10) 0.0077(11) 0.0020(11)
C8 0.0218(13) 0.0210(12) 0.0235(14) 0.0016(10) 0.0078(11) -0.0022(10)
C9 0.0206(12) 0.0146(10) 0.0099(11) 0.0028(9) 0.0044(9) 0.0001(8)
C10 0.0170(11) 0.0192(11) 0.0162(12) 0.0001(9) 0.0008(9) 0.0014(9)
C11 0.0177(11) 0.0182(11) 0.0157(11) -0.0056(9) 0.0001(9) 0.0004(9)
C12 0.0196(12) 0.0135(10) 0.0160(12) 0.0026(9) 0.0042(9) 0.0000(8)
C13 0.0169(12) 0.0115(10) 0.0190(12) 0.0012(8) 0.0038(9) 0.0022(8)
C14 0.0195(12) 0.0146(10) 0.0202(13) 0.0024(9) 0.0066(10) 0.0023(9)
C15 0.0176(12) 0.0145(10) 0.0270(14) 0.0038(9) 0.0096(10) 0.0071(9)
C16 0.0133(11) 0.0133(10) 0.0285(14) 0.0009(8) 0.0021(10) 0.0015(9)
C17 0.0172(12) 0.0132(10) 0.0222(13) 0.0035(9) 0.0030(10) -0.0017(9)
C18 0.0153(11) 0.0085(9) 0.0236(13) 0.0025(8) 0.0043(10) 0.0001(8)
C19 0.0151(11) 0.0197(11) 0.0189(12) 0.0020(9) 0.0039(9) -0.0003(9)
C20 0.0181(12) 0.0167(11) 0.0165(12) 0.0047(9) 0.0000(9) -0.0007(9)
C21 0.0163(12) 0.0136(10) 0.0195(12) 0.0022(8) 0.0037(10) 0.0006(8)
C22 0.0138(11) 0.0135(10) 0.0142(11) -0.0007(8) 0.0034(9) 0.0002(8)
C23 0.0191(12) 0.0133(10) 0.0173(12) 0.0018(9) 0.0049(10) -0.0012(8)
C24 0.0231(12) 0.0131(10) 0.0128(11) -0.0029(9) 0.0052(9) -0.0018(8)
C25 0.0197(12) 0.0168(11) 0.0152(12) 0.0003(9) 0.0014(10) 0.0019(9)
C26 0.0167(11) 0.0141(10) 0.0160(11) 0.0026(8) 0.0008(9) 0.0011(8)
C27 0.0171(11) 0.0120(10) 0.0163(11) -0.0015(8) 0.0059(9) 0.0010(8)

loop_
_atom_type_symbol
_atom_type_description
_atom_type_scat_dispersion_real
_atom_type_scat_dispersion_imag
_atom_type_scat_source
C C 0.0033 0.0016 'International Tables Vol C Tables 4.2.6.8 and 6.1.1.4'
H H 0.0000 0.0000 'International Tables Vol C Tables 4.2.6.8 and 6.1.1.4'
N N 0.0061 0.0033 'International Tables Vol C Tables 4.2.6.8 and 6.1.1.4'
O O 0.0106 0.0060 'International Tables Vol C Tables 4.2.6.8 and 6.1.1.4'
Cl Cl 0.1484 0.1585 'International Tables Vol C Tables 4.2.6.8 and 6.1.1.4'
Yb Yb -0.3850 5.5486 'International Tables Vol C Tables 4.2.6.8 and 6.1.1.4'

loop_
_geom_angle_atom_site_label_1
_geom_angle_atom_site_label_2
_geom_angle_atom_site_label_3
_geom_angle
_geom_angle_publ_flag
O1 Yb N2 75.38(6) y
O2 Yb N3 74.91(6) y
O3 Yb N4 74.67(6) y
O1 Yb N4 160.51(7) y
O2 Yb N2 164.04(7) y
O3 Yb N3 165.13(7) y
O1 Yb O3 86.46(6) ?
O1 Yb O2 89.08(6) ?
O3 Yb O2 90.96(6) ?
O3 Yb N2 91.64(6) ?
O1 Yb N3 88.64(7) ?
N2 Yb N3 100.70(7) ?
O2 Yb N4 86.47(6) ?
N2 Yb N4 109.39(7) ?
N3 Yb N4 108.41(7) ?
O1 Yb N1 129.46(6) ?
O3 Yb N1 125.89(6) ?
O2 Yb N1 122.97(6) ?
N2 Yb N1 67.08(6) ?
N3 Yb N1 67.39(7) ?
N4 Yb N1 67.84(6) ?
C9 O1 Yb 141.74(16) ?
C27 O3 Yb 137.88(15) ?
C18 O2 Yb 133.58(15) ?
C1 N1 C10 108.82(19) ?
C1 N1 C19 108.78(19) ?
C10 N1 C19 109.54(18) ?
C1 N1 Yb 110.66(14) ?
C10 N1 Yb 109.81(14) ?
C19 N1 Yb 109.20(14) ?
C3 N2 C2 116.2(2) ?
C3 N2 Yb 129.32(17) ?
C2 N2 Yb 114.26(14) ?
C12 N3 C11 116.4(2) ?
C12 N3 Yb 127.19(17) ?
C11 N3 Yb 116.37(15) ?
C21 N4 C20 116.7(2) ?
C21 N4 Yb 128.79(16) ?
C20 N4 Yb 114.50(15) ?
N1 C1 C2 110.35(19) ?
N1 C1 H1A 109.6 ?
C2 C1 H1A 109.6 ?
N1 C1 H1B 109.6 ?
C2 C1 H1B 109.6 ?
H1A C1 H1B 108.1 ?
N2 C2 C1 107.95(19) ?
N2 C2 H2A 110.1 ?
C1 C2 H2A 110.1 ?
N2 C2 H2B 110.1 ?
C1 C2 H2B 110.1 ?
H2A C2 H2B 108.4 ?
N2 C3 C4 126.6(2) ?
N2 C3 H3 116.7 ?
C4 C3 H3 116.7 ?
C5 C4 C9 119.9(2) ?
C5 C4 C3 116.6(2) ?
C9 C4 C3 123.5(2) ?
C6 C5 C4 120.3(2) ?
C6 C5 H5 119.8 ?
C4 C5 H5 119.8 ?
C5 C6 C7 120.6(2) ?
C5 C6 Cl1 119.1(2) ?
C7 C6 Cl1 120.2(2) ?
C8 C7 C6 119.8(3) ?
C8 C7 H7 120.1 ?
C6 C7 H7 120.1 ?
C7 C8 C9 121.9(2) ?
C7 C8 H8 119.0 ?
C9 C8 H8 119.0 ?
O1 C9 C8 120.4(2) ?
O1 C9 C4 122.4(2) ?
C8 C9 C4 117.2(2) ?
N1 C10 C11 110.14(19) ?
N1 C10 H10A 109.6 ?
C11 C10 H10A 109.6 ?
N1 C10 H10B 109.6 ?
C11 C10 H10B 109.6 ?
H10A C10 H10B 108.1 ?
N3 C11 C10 107.5(2) ?
N3 C11 H11A 110.2 ?
C10 C11 H11A 110.2 ?
N3 C11 H11B 110.2 ?
C10 C11 H11B 110.2 ?
H11A C11 H11B 108.5 ?
N3 C12 C13 125.8(2) ?
N3 C12 H12 117.1 ?
C13 C12 H12 117.1 ?
C14 C13 C18 120.2(2) ?
C14 C13 C12 116.5(2) ?
C18 C13 C12 123.2(2) ?
C15 C14 C13 120.5(2) ?
C15 C14 H14 119.8 ?
C13 C14 H14 119.8 ?
C14 C15 C16 120.7(2) ?
C14 C15 Cl2 119.3(2) ?
C16 C15 Cl2 120.01(19) ?
C17 C16 C15 119.8(2) ?
C17 C16 H16 120.1 ?
C15 C16 H16 120.1 ?
C16 C17 C18 121.7(2) ?
C16 C17 H17 119.2 ?
C18 C17 H17 119.2 ?
O2 C18 C13 122.7(2) ?
O2 C18 C17 120.1(2) ?
C13 C18 C17 117.1(2) ?
N1 C19 C20 110.4(2) ?
N1 C19 H19A 109.6 ?
C20 C19 H19A 109.6 ?
N1 C19 H19B 109.6 ?
C20 C19 H19B 109.6 ?
H19A C19 H19B 108.1 ?
N4 C20 C19 107.91(19) ?
N4 C20 H20A 110.1 ?
C19 C20 H20A 110.1 ?
N4 C20 H20B 110.1 ?
C19 C20 H20B 110.1 ?
H20A C20 H20B 108.4 ?
N4 C21 C22 126.4(2) ?
N4 C21 H21 116.8 ?
C22 C21 H21 116.8 ?
C23 C22 C27 120.1(2) ?
C23 C22 C21 116.6(2) ?
C27 C22 C21 123.2(2) ?
C24 C23 C22 120.3(2) ?
C24 C23 H23 119.8 ?
C22 C23 H23 119.8 ?
C23 C24 C25 120.6(2) ?
C23 C24 Cl3 119.79(19) ?
C25 C24 Cl3 119.66(19) ?
C26 C25 C24 119.7(2) ?
C26 C25 H25 120.1 ?
C24 C25 H25 120.1 ?
C25 C26 C27 121.9(2) ?
C25 C26 H26 119.1 ?
C27 C26 H26 119.1 ?
O3 C27 C26 120.4(2) ?
O3 C27 C22 122.3(2) ?
C26 C27 C22 117.3(2) ?

loop_
_geom_bond_atom_site_label_1
_geom_bond_atom_site_label_2
_geom_bond_distance
_geom_bond_publ_flag
Yb O1 2.1476(16) y
Yb O2 2.1715(16) y
Yb O3 2.1608(17) y
Yb N1 2.677(2) y
Yb N2 2.4331(19) y
Yb N3 2.439(2) y
Yb N4 2.442(2) y
Cl1 C6 1.746(2) ?
Cl2 C15 1.749(3) ?
Cl3 C24 1.742(2) ?
O1 C9 1.295(3) ?
O3 C27 1.307(3) ?
O2 C18 1.300(3) ?
N1 C1 1.484(3) ?
N1 C10 1.485(3) ?
N1 C19 1.489(3) ?
N2 C3 1.290(3) ?
N2 C2 1.469(3) ?
N3 C12 1.283(3) ?
N3 C11 1.476(3) ?
N4 C21 1.280(3) ?
N4 C20 1.468(3) ?
C1 C2 1.511(3) ?
C1 H1A 0.9900 ?
C1 H1B 0.9900 ?
C2 H2A 0.9900 ?
C2 H2B 0.9900 ?
C3 C4 1.440(3) ?
C3 H3 0.9500 ?
C4 C5 1.412(3) ?
C4 C9 1.424(3) ?
C5 C6 1.374(4) ?
C5 H5 0.9500 ?
C6 C7 1.390(4) ?
C7 C8 1.377(4) ?
C7 H7 0.9500 ?
C8 C9 1.414(3) ?
C8 H8 0.9500 ?
C10 C11 1.522(4) ?
C10 H10A 0.9900 ?
C10 H10B 0.9900 ?
C11 H11A 0.9900 ?
C11 H11B 0.9900 ?
C12 C13 1.449(3) ?
C12 H12 0.9500 ?
C13 C14 1.406(3) ?
C13 C18 1.419(3) ?
C14 C15 1.371(4) ?
C14 H14 0.9500 ?
C15 C16 1.390(4) ?
C16 C17 1.378(4) ?
C16 H16 0.9500 ?
C17 C18 1.421(3) ?
C17 H17 0.9500 ?
C19 C20 1.517(3) ?
C19 H19A 0.9900 ?
C19 H19B 0.9900 ?
C20 H20A 0.9900 ?
C20 H20B 0.9900 ?
C21 C22 1.445(3) ?
C21 H21 0.9500 ?
C22 C23 1.410(3) ?
C22 C27 1.423(3) ?
C23 C24 1.372(3) ?
C23 H23 0.9500 ?
C24 C25 1.398(3) ?
C25 C26 1.378(3) ?
C25 H25 0.9500 ?
C26 C27 1.412(3) ?
C26 H26 0.9500 ?

loop_
_geom_hbond_atom_site_label_D
_geom_hbond_atom_site_label_H
_geom_hbond_atom_site_label_A
_geom_hbond_site_symmetry_A
_geom_hbond_distance_DH
_geom_hbond_distance_HA
_geom_hbond_distance_DA
_geom_hbond_angle_DHA
C3 H3 O3 3_676 0.95 2.55 3.369(3) 144
C23 H23 O2 3_666 0.95 2.60 3.413(3) 144
C2 H2B Cg1 3_676 0.99 2.88 3.744(3) 146
C24 Cl3 Cg1 4_564 1.742(2) 3.4747(12) 5.109(3) 155.16(10)

loop_
_geom_torsion_atom_site_label_1
_geom_torsion_atom_site_label_2
_geom_torsion_atom_site_label_3
_geom_torsion_atom_site_label_4
_geom_torsion
C10 N1 C1 C2 -153.1(2)
C19 N1 C1 C2 87.6(2)
Yb N1 C1 C2 -32.3(2)
C3 N2 C2 C1 118.2(2)
Yb N2 C2 C1 -57.5(2)
N1 C1 C2 N2 58.5(3)
C2 N2 C3 C4 -178.6(2)
Yb N2 C3 C4 -3.6(4)
N2 C3 C4 C5 -176.3(2)
N2 C3 C4 C9 2.5(4)
C9 C4 C5 C6 -2.1(4)
C3 C4 C5 C6 176.8(2)
C4 C5 C6 C7 -1.2(4)
C4 C5 C6 Cl1 178.5(2)
C5 C6 C7 C8 2.3(4)
Cl1 C6 C7 C8 -177.3(2)
C6 C7 C8 C9 -0.1(4)
Yb O1 C9 C8 165.02(19)
Yb O1 C9 C4 -15.5(4)
C7 C8 C9 O1 176.5(2)
C7 C8 C9 C4 -3.1(4)
C5 C4 C9 O1 -175.4(2)
C3 C4 C9 O1 5.8(4)
C5 C4 C9 C8 4.1(3)
C3 C4 C9 C8 -174.7(2)
C1 N1 C10 C11 81.9(2)
C19 N1 C10 C11 -159.25(19)
Yb N1 C10 C11 -39.3(2)
C12 N3 C11 C10 129.8(2)
Yb N3 C11 C10 -51.8(2)
N1 C10 C11 N3 59.8(2)
C11 N3 C12 C13 -176.5(2)
Yb N3 C12 C13 5.3(3)
N3 C12 C13 C14 -168.2(2)
N3 C12 C13 C18 14.6(4)
C18 C13 C14 C15 -0.6(3)
C12 C13 C14 C15 -177.9(2)
C13 C14 C15 C16 2.8(4)
C13 C14 C15 Cl2 -174.95(18)
C14 C15 C16 C17 -2.5(4)
Cl2 C15 C16 C17 175.23(18)
C15 C16 C17 C18 0.0(3)
Yb O2 C18 C13 -36.9(3)
Yb O2 C18 C17 146.44(17)
C14 C13 C18 O2 -178.7(2)
C12 C13 C18 O2 -1.5(3)
C14 C13 C18 C17 -1.9(3)
C12 C13 C18 C17 175.2(2)
C16 C17 C18 O2 179.0(2)
C16 C17 C18 C13 2.2(3)
C1 N1 C19 C20 -158.2(2)
C10 N1 C19 C20 83.0(2)
Yb N1 C19 C20 -37.3(2)
C21 N4 C20 C19 126.9(2)
Yb N4 C20 C19 -54.7(2)
N1 C19 C20 N4 61.0(3)
C20 N4 C21 C22 -176.0(2)
Yb N4 C21 C22 5.9(4)
N4 C21 C22 C23 -177.3(2)
N4 C21 C22 C27 6.0(4)
C27 C22 C23 C24 -2.4(3)
C21 C22 C23 C24 -179.2(2)
C22 C23 C24 C25 -1.4(4)
C22 C23 C24 Cl3 178.20(18)
C23 C24 C25 C26 2.6(4)
Cl3 C24 C25 C26 -176.95(19)
C24 C25 C26 C27 0.0(4)
Yb O3 C27 C26 151.26(19)
Yb O3 C27 C22 -31.0(4)
C25 C26 C27 O3 174.3(2)
C25 C26 C27 C22 -3.6(3)
C23 C22 C27 O3 -173.0(2)
C21 C22 C27 O3 3.5(4)
C23 C22 C27 C26 4.8(3)
C21 C22 C27 C26 -178.6(2)

_cod_database_fobs_code 2241838
